data_4110216
loop_
_publ_author_name
'Matthew J. Horner'
'K. Travis Holman'
'Michael D. Ward'

_publ_section_title
;
 Architectural Diversity and Elastic Networks in Hydrogen-Bonded Host
 Frameworks: From Molecular Jaws to Cylinders
;
_journal_name_full 'Journal of the American Chemical Society'
_journal_page_first 14640
_journal_page_last 14660
_journal_paper_doi 10.1021/ja0741574
_journal_volume 129
_journal_year 2007
_chemical_formula_sum 'C14 H18 Br N3 O4 S'
_chemical_formula_weight 404.28
_chemical_name_common 'guanidinium sulfonate chlathrate'
_chemical_name_systematic
; 
 ? 
;
_space_group_IT_number 19
_symmetry_cell_setting orthorhombic
_symmetry_space_group_name_Hall 'P 2ac 2ab'
_symmetry_space_group_name_H-M 'P 21 21 21'
_atom_sites_solution_hydrogens geom
_atom_sites_solution_primary direct
_atom_sites_solution_secondary difmap
_audit_creation_method SHELXL-97
_cell_angle_alpha 90.00
_cell_angle_beta 90.00
_cell_angle_gamma 90.00
_cell_formula_units_Z 4
_cell_length_a 7.7431(4)
_cell_length_b 11.2471(6)
_cell_length_c 19.8076(12)
_cell_measurement_reflns_used 5714
_cell_measurement_temperature 173(2)
_cell_measurement_theta_max 27.05
_cell_measurement_theta_min 2.75
_cell_volume 1724.99(17)
_computing_cell_refinement 'SAINT, Bruker'
_computing_data_collection 'SMART, Bruker (or Siemens)'
_computing_data_reduction 'SAINT, Bruker'
_computing_molecular_graphics 'XSEED, L. Barbour; http://www.xseed.com'
_computing_publication_material CIFTAB
_computing_structure_refinement 'SHELXL-97 (Sheldrick, 1997)'
_computing_structure_solution 'SHELXS-97 (Sheldrick, 1990)'
_diffrn_ambient_temperature 173(2)
_diffrn_measured_fraction_theta_full 0.999
_diffrn_measured_fraction_theta_max 0.999
_diffrn_measurement_device_type 'SMART platform CCD, Bruker (or Siemens)'
_diffrn_measurement_method 'omega scans'
_diffrn_radiation_monochromator graphite
_diffrn_radiation_source 'fine-focus sealed tube'
_diffrn_radiation_type MoK\a
_diffrn_radiation_wavelength 0.71073
_diffrn_reflns_av_R_equivalents 0.0282
_diffrn_reflns_av_sigmaI/netI 0.0256
_diffrn_reflns_limit_h_max 9
_diffrn_reflns_limit_h_min -9
_diffrn_reflns_limit_k_max 12
_diffrn_reflns_limit_k_min -13
_diffrn_reflns_limit_l_max 20
_diffrn_reflns_limit_l_min -23
_diffrn_reflns_number 9078
_diffrn_reflns_theta_full 25.00
_diffrn_reflns_theta_max 25.00
_diffrn_reflns_theta_min 2.06
_exptl_absorpt_coefficient_mu 2.526
_exptl_absorpt_correction_T_max 0.8235
_exptl_absorpt_correction_T_min 0.3708
_exptl_absorpt_correction_type multi-scan
_exptl_absorpt_process_details 'SADABS, G. Sheldrick (1999)'
_exptl_crystal_colour colorless
_exptl_crystal_density_diffrn 1.557
_exptl_crystal_description plate
_exptl_crystal_F_000 824
_exptl_crystal_size_max 0.49
_exptl_crystal_size_mid 0.30
_exptl_crystal_size_min 0.08
_refine_diff_density_max 0.290
_refine_diff_density_min -0.305
_refine_diff_density_rms 0.048
_refine_ls_abs_structure_details 'Flack H D (1983), Acta Cryst. A39, 876-881'
_refine_ls_abs_structure_Flack 0.018(11)
_refine_ls_extinction_method none
_refine_ls_goodness_of_fit_ref 1.024
_refine_ls_hydrogen_treatment mixed
_refine_ls_matrix_type full
_refine_ls_number_parameters 209
_refine_ls_number_reflns 3031
_refine_ls_number_restraints 0
_refine_ls_restrained_S_all 1.024
_refine_ls_R_factor_all 0.0324
_refine_ls_R_factor_gt 0.0274
_refine_ls_shift/su_max 0.001
_refine_ls_shift/su_mean 0.000
_refine_ls_structure_factor_coef Fsqd
_refine_ls_weighting_details 'calc w=1/[\s^2^(Fo^2^)+(0.0391P)^2^+0.5227P] where P=(Fo^2^+2Fc^2^)/3'
_refine_ls_weighting_scheme calc
_refine_ls_wR_factor_gt 0.0665
_refine_ls_wR_factor_ref 0.0684
_reflns_number_gt 2740
_reflns_number_total 3031
_reflns_threshold_expression >2sigma(I)
_cod_data_source_file ja0741574si20070910_040750_15.cif
_cod_data_source_block G4BBS_anisole
_cod_database_code 4110216

loop_
_symmetry_equiv_pos_as_xyz
'x, y, z'
'-x+1/2, -y, z+1/2'
'x+1/2, -y+1/2, -z'
'-x, y+1/2, -z+1/2'

loop_
_atom_site_label
_atom_site_type_symbol
_atom_site_fract_x
_atom_site_fract_y
_atom_site_fract_z
_atom_site_U_iso_or_equiv
_atom_site_adp_type
_atom_site_occupancy
_atom_site_symmetry_multiplicity
_atom_site_calc_flag
_atom_site_refinement_flags
Br1 Br 0.74590(5) 0.97545(2) 0.863398(13) 0.03299(10) Uani 1 1 d .
S1 S 0.75665(12) 0.79586(5) 1.17123(3) 0.02252(14) Uani 1 1 d .
O1 O 0.5992(3) 0.7254(2) 1.18072(12) 0.0266(6) Uani 1 1 d .
N1 N 0.5957(3) 0.4938(3) 1.25059(14) 0.0302(8) Uani 1 1 d .
H1A H 0.4968 0.4605 1.2615 0.036 Uiso 1 1 calc R
H1B H 0.5969 0.5615 1.2283 0.036 Uiso 1 1 calc R
C1 C 0.7561(5) 0.8423(2) 1.08587(12) 0.0224(5) Uani 1 1 d .
O2 O 0.9133(3) 0.7261(2) 1.18058(12) 0.0285(6) Uani 1 1 d .
N2 N 0.8931(3) 0.4948(2) 1.25366(14) 0.0275(7) Uani 1 1 d .
H2A H 0.8944 0.5639 1.2329 0.033 Uiso 1 1 calc R
H2B H 0.9908 0.4604 1.2651 0.033 Uiso 1 1 calc R
C2 C 0.8448(4) 0.7796(3) 1.03646(16) 0.0279(7) Uani 1 1 d .
H2 H 0.9079 0.7103 1.0483 0.033 Uiso 1 1 calc R
O3 O 0.7546(3) 0.90458(14) 1.21132(9) 0.0274(4) Uani 1 1 d .
N3 N 0.7419(4) 0.34004(17) 1.30153(11) 0.0274(5) Uani 1 1 d .
H3A H 0.6431 0.3065 1.3125 0.033 Uiso 1 1 calc R
H3B H 0.8399 0.3060 1.3129 0.033 Uiso 1 1 calc R
C3 C 0.8417(4) 0.8174(3) 0.97013(16) 0.0310(7) Uani 1 1 d .
H3 H 0.9030 0.7747 0.9364 0.037 Uiso 1 1 calc R
C4 C 0.7483(5) 0.9183(2) 0.95338(12) 0.0239(5) Uani 1 1 d .
C5 C 0.6558(4) 0.9805(3) 1.00177(16) 0.0297(7) Uani 1 1 d .
H5 H 0.5905 1.0486 0.9895 0.036 Uiso 1 1 calc R
C6 C 0.6597(4) 0.9424(3) 1.06807(16) 0.0297(7) Uani 1 1 d .
H6 H 0.5966 0.9843 1.1016 0.036 Uiso 1 1 calc R
C7 C 0.7429(5) 0.4422(2) 1.26779(12) 0.0240(5) Uani 1 1 d .
O1S O 0.2753(4) 1.1947(2) 0.86832(11) 0.0504(7) Uani 1 1 d .
C1S C 0.2790(4) 1.1656(3) 0.93545(16) 0.0351(8) Uani 1 1 d .
C2S C 0.3543(4) 1.2347(3) 0.98530(17) 0.0350(8) Uani 1 1 d .
H2S H 0.4114 1.3066 0.9738 0.042 Uiso 1 1 calc R
C3S C 0.3461(4) 1.1984(3) 1.05188(17) 0.0389(8) Uani 1 1 d .
H3S H 0.3967 1.2461 1.0862 0.047 Uiso 1 1 calc R
C4S C 0.2656(6) 1.0943(3) 1.06881(17) 0.0436(8) Uani 1 1 d .
H4S H 0.2604 1.0699 1.1147 0.052 Uiso 1 1 calc R
C5S C 0.1919(4) 1.0246(3) 1.0190(2) 0.0444(9) Uani 1 1 d .
H5S H 0.1365 0.9522 1.0310 0.053 Uiso 1 1 calc R
C6S C 0.1977(4) 1.0591(3) 0.95184(19) 0.0414(9) Uani 1 1 d .
H6S H 0.1473 1.0110 0.9177 0.050 Uiso 1 1 calc R
C7S C 0.3792(6) 1.2941(4) 0.84780(19) 0.0627(12) Uani 1 1 d .
H7S1 H 0.3418 1.3655 0.8721 0.094 Uiso 1 1 calc R
H7S2 H 0.3661 1.3067 0.7991 0.094 Uiso 1 1 calc R
H7S3 H 0.5007 1.2778 0.8582 0.094 Uiso 1 1 calc R

loop_
_atom_site_aniso_label
_atom_site_aniso_U_11
_atom_site_aniso_U_22
_atom_site_aniso_U_33
_atom_site_aniso_U_23
_atom_site_aniso_U_13
_atom_site_aniso_U_12
Br1 0.03024(15) 0.04323(17) 0.02549(15) 0.00301(11) -0.00118(19) -0.0017(2)
S1 0.0173(3) 0.0237(3) 0.0266(3) 0.0018(2) 0.0003(4) 0.0000(4)
O1 0.0196(11) 0.0269(13) 0.0333(14) 0.0052(12) -0.0003(10) -0.0012(10)
N1 0.0190(14) 0.034(2) 0.0380(18) 0.0106(16) -0.0011(12) -0.0006(13)
C1 0.0181(12) 0.0226(11) 0.0266(13) 0.0001(10) -0.0018(18) -0.0036(19)
O2 0.0187(11) 0.0312(14) 0.0357(15) 0.0050(13) -0.0033(10) 0.0048(11)
N2 0.0193(13) 0.026(2) 0.0370(17) 0.0103(15) -0.0014(12) -0.0006(12)
C2 0.0248(16) 0.0241(15) 0.0348(18) -0.0011(13) -0.0014(13) 0.0055(12)
O3 0.0259(9) 0.0292(9) 0.0272(10) -0.0027(7) -0.0012(13) -0.0029(14)
N3 0.0195(11) 0.0289(11) 0.0338(12) 0.0087(9) 0.0011(16) 0.0030(16)
C3 0.0289(16) 0.0342(17) 0.0299(18) -0.0064(14) 0.0025(13) 0.0066(13)
C4 0.0195(12) 0.0291(12) 0.0232(13) -0.0001(10) 0.0023(19) -0.0027(19)
C5 0.0295(16) 0.0266(15) 0.0329(18) 0.0034(14) -0.0009(14) 0.0085(13)
C6 0.0310(16) 0.0287(15) 0.0294(17) -0.0019(13) 0.0034(14) 0.0094(13)
C7 0.0230(13) 0.0286(12) 0.0205(13) -0.0015(10) 0.0017(17) -0.0014(18)
O1S 0.0582(17) 0.0553(13) 0.0377(12) 0.0008(10) -0.0059(14) -0.0194(15)
C1S 0.027(2) 0.0409(16) 0.0374(17) 0.0026(14) 0.0044(15) 0.0028(15)
C2S 0.0310(17) 0.0294(16) 0.045(2) -0.0027(15) 0.0044(15) 0.0009(14)
C3S 0.0351(18) 0.046(2) 0.036(2) -0.0047(16) -0.0005(15) 0.0075(16)
C4S 0.035(2) 0.0508(18) 0.0447(19) 0.0141(15) 0.007(2) 0.008(2)
C5S 0.0346(19) 0.0355(18) 0.063(3) 0.0081(18) 0.0075(16) -0.0003(14)
C6S 0.032(2) 0.0381(18) 0.054(2) -0.0041(16) 0.0017(14) -0.0043(13)
C7S 0.097(3) 0.054(2) 0.037(2) 0.0003(19) 0.003(2) -0.024(2)

loop_
_atom_type_symbol
_atom_type_description
_atom_type_scat_dispersion_real
_atom_type_scat_dispersion_imag
_atom_type_scat_source
C C 0.0033 0.0016 'International Tables Vol C Tables 4.2.6.8 and 6.1.1.4'
H H 0.0000 0.0000 'International Tables Vol C Tables 4.2.6.8 and 6.1.1.4'
N N 0.0061 0.0033 'International Tables Vol C Tables 4.2.6.8 and 6.1.1.4'
O O 0.0106 0.0060 'International Tables Vol C Tables 4.2.6.8 and 6.1.1.4'
S S 0.1246 0.1234 'International Tables Vol C Tables 4.2.6.8 and 6.1.1.4'
Br Br -0.2901 2.4595 'International Tables Vol C Tables 4.2.6.8 and 6.1.1.4'

loop_
_geom_angle_atom_site_label_1
_geom_angle_atom_site_label_2
_geom_angle_atom_site_label_3
_geom_angle
O2 S1 O3 113.05(15)
O2 S1 O1 112.65(10)
O3 S1 O1 111.98(15)
O2 S1 C1 106.40(16)
O3 S1 C1 105.85(10)
O1 S1 C1 106.25(15)
C2 C1 C6 119.7(2)
C2 C1 S1 121.5(2)
C6 C1 S1 118.7(2)
C3 C2 C1 120.4(3)
C2 C3 C4 119.3(3)
C3 C4 C5 121.2(2)
C3 C4 Br1 120.6(2)
C5 C4 Br1 118.3(2)
C6 C5 C4 119.3(3)
C5 C6 C1 120.1(3)
N1 C7 N3 120.2(4)
N1 C7 N2 120.1(2)
N3 C7 N2 119.6(3)
C1S O1S C7S 116.7(3)
O1S C1S C2S 124.5(3)
O1S C1S C6S 115.0(3)
C2S C1S C6S 120.5(3)
C3S C2S C1S 119.7(3)
C4S C3S C2S 120.5(3)
C3S C4S C5S 119.9(3)
C4S C5S C6S 120.8(3)
C5S C6S C1S 118.6(3)

loop_
_geom_bond_atom_site_label_1
_geom_bond_atom_site_label_2
_geom_bond_distance
Br1 C4 1.895(2)
S1 O2 1.457(2)
S1 O3 1.4581(17)
S1 O1 1.466(2)
S1 C1 1.769(2)
N1 C7 1.323(4)
C1 C2 1.388(4)
C1 C6 1.396(4)
N2 C7 1.334(4)
C2 C3 1.381(4)
N3 C7 1.329(3)
C3 C4 1.386(4)
C4 C5 1.386(4)
C5 C6 1.382(4)
O1S C1S 1.370(4)
O1S C7S 1.436(4)
C1S C2S 1.385(5)
C1S C6S 1.391(4)
C2S C3S 1.382(5)
C3S C4S 1.368(5)
C4S C5S 1.383(5)
C5S C6S 1.387(5)

loop_
_cod_related_entry_id
_cod_related_entry_database
_cod_related_entry_code
1 ChemSpider 30660382
